data_7119935
loop_
_publ_author_name
'Wang, Pinpin'
'Wu, Yunlong'
'Zhao, Yanxia'
'Yu, Yang'
'Zhang, Mingming'
'Cao, Liping'

_publ_section_title
;
 Crystalline nanotubular framework constructed by cucurbit[8]uril for
 selective CO2 adsorption
;
_journal_name_full 'Chem. Commun.'
_journal_paper_doi 10.1039/C7CC02074K
_journal_year 2017
_chemical_formula_sum 'C96 H128 Br6 N64 O61'
_chemical_formula_weight 3634.08
_space_group_crystal_system orthorhombic
_space_group_IT_number 56
_space_group_name_Hall '-P 2ab 2ac'
_space_group_name_H-M_alt 'P c c n'
_symmetry_space_group_name_Hall '-P 2ab 2ac'
_symmetry_space_group_name_H-M 'P c c n'
_atom_sites_solution_hydrogens geom
_atom_sites_solution_primary direct
_atom_sites_solution_secondary difmap
_audit_creation_method SHELXL-2014/7
_audit_update_record
;
2017-02-26 deposited with the CCDC.
2017-04-10 downloaded from the CCDC.
;
_cell_angle_alpha 90
_cell_angle_beta 90
_cell_angle_gamma 90
_cell_formula_units_Z 2
_cell_length_a 25.909(5)
_cell_length_b 26.983(5)
_cell_length_c 13.028(2)
_cell_measurement_reflns_used 9820
_cell_measurement_temperature 153(2)
_cell_measurement_theta_max 25.08
_cell_measurement_theta_min 2.18
_cell_volume 9108(3)
_computing_cell_refinement 'Bruker SMART'
_computing_data_collection 'Bruker SMART APEX II'
_computing_data_reduction 'Bruker SAINT'
_computing_molecular_graphics SHELXTL
_computing_publication_material SHELXTL
_computing_structure_refinement 'SHELXL-2014/7 (Sheldrick, 2014)'
_computing_structure_solution 'SHELXL-2014/7 (Sheldrick, 2014)'
_diffrn_ambient_temperature 153(2)
_diffrn_detector_area_resol_mean 'fine-focus sealed tube'
_diffrn_measured_fraction_theta_full 0.990
_diffrn_measured_fraction_theta_max 0.990
_diffrn_measurement_device_type 'Bruker APEX II area detector'
_diffrn_measurement_method '\w scan'
_diffrn_radiation_type MoK\a
_diffrn_radiation_wavelength 0.71073
_diffrn_reflns_av_R_equivalents 0.0463
_diffrn_reflns_av_unetI/netI 0.0307
_diffrn_reflns_Laue_measured_fraction_full 0.990
_diffrn_reflns_Laue_measured_fraction_max 0.990
_diffrn_reflns_limit_h_max 30
_diffrn_reflns_limit_h_min -30
_diffrn_reflns_limit_k_max 32
_diffrn_reflns_limit_k_min -32
_diffrn_reflns_limit_l_max 15
_diffrn_reflns_limit_l_min -15
_diffrn_reflns_number 54602
_diffrn_reflns_point_group_measured_fraction_full 0.990
_diffrn_reflns_point_group_measured_fraction_max 0.990
_diffrn_reflns_theta_full 25.162
_diffrn_reflns_theta_max 25.162
_diffrn_reflns_theta_min 1.906
_exptl_absorpt_coefficient_mu 1.415
_exptl_absorpt_correction_type multi-scan
_exptl_absorpt_process_details SADABS
_exptl_crystal_colour yellow
_exptl_crystal_density_diffrn 1.325
_exptl_crystal_density_meas ?
_exptl_crystal_description block
_exptl_crystal_F_000 3700
_exptl_crystal_size_max 0.250
_exptl_crystal_size_mid 0.250
_exptl_crystal_size_min 0.200
_exptl_transmission_factor_max 0.7452
_exptl_transmission_factor_min 0.5227
_platon_squeeze_details
;
;
_refine_diff_density_max 2.432
_refine_diff_density_min -2.450
_refine_diff_density_rms 0.177
_refine_ls_extinction_method none
_refine_ls_goodness_of_fit_ref 1.126
_refine_ls_hydrogen_treatment mixed
_refine_ls_matrix_type full
_refine_ls_number_parameters 542
_refine_ls_number_reflns 8093
_refine_ls_number_restraints 21
_refine_ls_restrained_S_all 1.126
_refine_ls_R_factor_all 0.1358
_refine_ls_R_factor_gt 0.1198
_refine_ls_shift/su_max 0.007
_refine_ls_shift/su_mean 0.000
_refine_ls_structure_factor_coef Fsqd
_refine_ls_weighting_details 'w=1/[\s^2^(Fo^2^)+(0.0550P)^2^+125.0000P] where P=(Fo^2^+2Fc^2^)/3'
_refine_ls_weighting_scheme calc
_refine_ls_wR_factor_gt 0.2610
_refine_ls_wR_factor_ref 0.2696
_reflns_Friedel_coverage 0.000
_reflns_number_gt 6445
_reflns_number_total 8093
_reflns_threshold_expression 'I > 2\s(I)'
_cod_data_source_file c7cc02074k2.cif
_cod_data_source_block 01
_cod_depositor_comments
;
The following automatic conversions were performed:

'_exptl_absorpt_correction_type' value 'Multi-scan' changed to
'multi-scan' according to
/home/data/users/saulius/crontab/automatic-downloads/rss-feeds/RSC/lib/dictionaries/cif_core.dic
dictionary named 'cif_core.dic' version 2.4.2 from 2011-04-26.

'_exptl_crystal_density_meas' value 'not measured' was changed to '?'
- the value is perceived as not measured.

Automatic conversion script
Id: cif_fix_values 4973 2017-02-22 13:04:09Z antanas 
;
_cod_database_code 7119935
_shelx_shelxl_version_number 2014/7
_shelx_space_group_comment
;
The symmetry employed for this shelxl refinement is uniquely defined
by the following loop, which should always be used as a source of
symmetry information in preference to the above space-group names.
They are only intended as comments.
;
_shelx_estimated_absorpt_t_min 0.719
_shelx_estimated_absorpt_t_max 0.765

loop_
_space_group_symop_operation_xyz
'x, y, z'
'-x+1/2, -y+1/2, z'
'-x, y+1/2, -z+1/2'
'x+1/2, -y, -z+1/2'
'-x, -y, -z'
'x-1/2, y-1/2, -z'
'x, -y-1/2, z-1/2'
'-x-1/2, y, z-1/2'

loop_
_atom_site_label
_atom_site_type_symbol
_atom_site_fract_x
_atom_site_fract_y
_atom_site_fract_z
_atom_site_U_iso_or_equiv
_atom_site_adp_type
_atom_site_occupancy
_atom_site_site_symmetry_order
_atom_site_calc_flag
_atom_site_refinement_flags_posn
_atom_site_refinement_flags_adp
_atom_site_refinement_flags_occupancy
Br1 Br 0.2500 0.2500 0.1779(4) 0.130(2) Uani 1 2 d S T P
Br2 Br 0.77700(11) 0.20225(12) 0.4148(3) 0.0971(11) Uani 0.5 1 d . . P
Br1A Br 0.2500 0.2500 0.2300(2) 0.0573(6) Uani 1 2 d S T P
C1 C -0.2303(3) 0.4200(3) 0.5147(6) 0.0367(19) Uani 1 1 d . . .
H1A H -0.2321 0.4162 0.4392 0.044 Uiso 1 1 calc R U .
H1B H -0.2635 0.4083 0.5435 0.044 Uiso 1 1 calc R U .
C2 C -0.1892(3) 0.3715(3) 0.6594(6) 0.0316(17) Uani 1 1 d . . .
H2 H -0.2246 0.3622 0.6831 0.038 Uiso 1 1 calc R U .
C3 C -0.1522(3) 0.3262(3) 0.6572(6) 0.0317(17) Uani 1 1 d . . .
H3A H -0.1700 0.2949 0.6780 0.038 Uiso 1 1 calc R U .
C4 C -0.1216(3) 0.3842(3) 0.7760(6) 0.0377(19) Uani 1 1 d . . .
C5 C -0.1603(3) 0.3593(3) 0.4924(6) 0.0320(17) Uani 1 1 d . . .
C6 C -0.1106(3) 0.2811(3) 0.5067(6) 0.0322(17) Uani 1 1 d . . .
H6A H -0.1263 0.2511 0.5371 0.039 Uiso 1 1 calc R U .
H6B H -0.1174 0.2804 0.4319 0.039 Uiso 1 1 calc R U .
C7 C -0.0753(3) 0.3040(3) 0.7675(6) 0.0368(19) Uani 1 1 d . . .
H7A H -0.0629 0.3151 0.8356 0.044 Uiso 1 1 calc R U .
H7B H -0.0928 0.2717 0.7769 0.044 Uiso 1 1 calc R U .
C8 C -0.0323(3) 0.2620(2) 0.6176(5) 0.0241(15) Uani 1 1 d . . .
H8 H -0.0477 0.2297 0.6395 0.029 Uiso 1 1 calc R U .
C9 C 0.0260(2) 0.2561(2) 0.5887(5) 0.0199(13) Uani 1 1 d . . .
H9 H 0.0382 0.2212 0.5967 0.024 Uiso 1 1 calc R U .
C10 C 0.0175(3) 0.3118(2) 0.7260(5) 0.0257(16) Uani 1 1 d . . .
C11 C -0.0214(3) 0.2831(2) 0.4448(6) 0.0286(17) Uani 1 1 d . . .
C12 C 0.1060(3) 0.2894(3) 0.6753(5) 0.0244(15) Uani 1 1 d . . .
H13' H 0.1184 0.2548 0.6734 0.029 Uiso 1 1 calc R U .
H12' H 0.1136 0.3029 0.7443 0.029 Uiso 1 1 calc R U .
C13 C 0.0705(3) 0.2618(3) 0.4145(5) 0.0280(16) Uani 1 1 d . . .
H13A H 0.0839 0.2284 0.4304 0.034 Uiso 1 1 calc R U .
H13B H 0.0578 0.2614 0.3429 0.034 Uiso 1 1 calc R U .
C14 C 0.1510(3) 0.2954(2) 0.5018(5) 0.0243(15) Uani 1 1 d . . .
H14 H 0.1647 0.2611 0.5120 0.029 Uiso 1 1 calc R U .
C15 C 0.1927(3) 0.3312(2) 0.4626(5) 0.0216(14) Uani 1 1 d . . .
H15' H 0.2259 0.3136 0.4487 0.026 Uiso 1 1 calc R U .
C16 C 0.1659(3) 0.3567(2) 0.6256(5) 0.0224(14) Uani 1 1 d . . .
C17 C 0.1251(3) 0.3281(2) 0.3435(5) 0.0224(15) Uani 1 1 d . . .
C18 C 0.2385(2) 0.4033(2) 0.5511(5) 0.0199(14) Uani 1 1 d . . .
H18A H 0.2713 0.3881 0.5278 0.024 Uiso 1 1 calc R U .
H18B H 0.2430 0.4132 0.6237 0.024 Uiso 1 1 calc R U .
C19 C 0.2007(3) 0.3777(3) 0.2916(5) 0.0260(15) Uani 1 1 d . . .
H19A H 0.2358 0.3633 0.2898 0.031 Uiso 1 1 calc R U .
H19B H 0.1849 0.3728 0.2232 0.031 Uiso 1 1 calc R U .
C20 C 0.2424(3) 0.4517(2) 0.3827(5) 0.0204(14) Uani 1 1 d . . .
H20 H 0.2781 0.4394 0.3690 0.025 Uiso 1 1 calc R U .
C21 C 0.2375(3) 0.5078(2) 0.3616(5) 0.0251(15) Uani 1 1 d . . .
H21 H 0.2707 0.5219 0.3355 0.030 Uiso 1 1 calc R U .
C22 C 0.2215(3) 0.4924(3) 0.5357(6) 0.0260(16) Uani 1 1 d . . .
C23 C 0.1811(3) 0.4655(3) 0.2517(5) 0.0291(16) Uani 1 1 d . . .
C24 C 0.1922(4) 0.5548(3) 0.2208(6) 0.040(2) Uani 1 1 d . . .
H24A H 0.2271 0.5668 0.2020 0.048 Uiso 1 1 calc R U .
H24B H 0.1742 0.5454 0.1567 0.048 Uiso 1 1 calc R U .
N1 N -0.1890(2) 0.3888(2) 0.5539(5) 0.0285(14) Uani 1 1 d . . .
N2 N -0.1355(2) 0.3249(2) 0.5506(4) 0.0246(13) Uani 1 1 d . . .
N3 N -0.1640(3) 0.4051(2) 0.7301(5) 0.0350(16) Uani 1 1 d . . .
N4 N -0.1127(2) 0.3401(2) 0.7284(4) 0.0313(15) Uani 1 1 d . . .
N5 N -0.0551(2) 0.2797(2) 0.5235(4) 0.0250(13) Uani 1 1 d . . .
N6 N 0.0277(2) 0.2725(2) 0.4823(4) 0.0231(12) Uani 1 1 d . . .
N7 N -0.0317(2) 0.2974(2) 0.7004(4) 0.0253(13) Uani 1 1 d . . .
N8 N 0.0513(2) 0.2895(2) 0.6603(4) 0.0230(12) Uani 1 1 d . . .
N9 N 0.1120(2) 0.2972(2) 0.4227(4) 0.0258(13) Uani 1 1 d . . .
N10 N 0.1700(2) 0.3512(2) 0.3681(4) 0.0256(13) Uani 1 1 d . . .
N11 N 0.1343(2) 0.3181(2) 0.5993(4) 0.0221(12) Uani 1 1 d . . .
N12 N 0.1979(2) 0.3667(2) 0.5450(4) 0.0209(12) Uani 1 1 d . . .
N13 N 0.2048(2) 0.4304(2) 0.3114(4) 0.0243(13) Uani 1 1 d . . .
N14 N 0.1973(2) 0.5113(2) 0.2858(4) 0.0273(13) Uani 1 1 d . . .
N15 N 0.2285(2) 0.44713(19) 0.4901(4) 0.0185(11) Uani 1 1 d . . .
N16 N 0.2240(3) 0.5286(2) 0.4611(5) 0.0288(14) Uani 1 1 d . . .
O1 O -0.1571(3) 0.3630(2) 0.3983(4) 0.0437(15) Uani 1 1 d . . .
O2 O -0.0972(3) 0.4017(2) 0.8464(4) 0.0537(18) Uani 1 1 d . . .
O3 O -0.0308(2) 0.29351(19) 0.3560(4) 0.0326(12) Uani 1 1 d . . .
O4 O 0.0287(2) 0.33863(19) 0.7977(4) 0.0342(12) Uani 1 1 d . . .
O5 O 0.1009(2) 0.33305(19) 0.2634(3) 0.0293(11) Uani 1 1 d . . .
O6 O 0.16488(19) 0.37925(17) 0.7081(3) 0.0254(11) Uani 1 1 d . . .
O7 O 0.1516(2) 0.4571(2) 0.1806(4) 0.0405(14) Uani 1 1 d . . .
O8 O 0.2149(2) 0.50010(18) 0.6275(4) 0.0287(11) Uani 1 1 d . . .
O9 O 0.1732(4) 0.3314(6) 0.9053(7) 0.132(5) Uani 1 1 d D . .
O10 O 0.0699(9) 0.4375(6) 0.807(2) 0.270(13) Uani 1 1 d . . .
O11 O 0.1471(4) 0.4706(11) 0.9708(8) 0.278(15) Uani 1 1 d . . .
O12 O 0.0931(6) 0.3563(6) 0.0528(7) 0.168(7) Uani 1 1 d . . .
O13 O 0.8415(5) 0.3009(4) 0.2168(9) 0.125(4) Uani 1 1 d . . .
O14 O 0.8824(6) 0.3490(5) 0.0481(13) 0.146(5) Uani 1 1 d D U .
O15 O 0.9827(5) 0.3471(4) 0.0062(7) 0.097(3) Uani 1 1 d D . .
O16 O 0.9781(9) 0.5198(11) 0.861(3) 0.067(8) Uani 0.25 1 d . U P
H9A H 0.1412(13) 0.337(5) 0.898(7) 0.080 Uiso 1 1 d D U .
H9B H 0.184(3) 0.325(4) 0.965(4) 0.080 Uiso 1 1 d D U .
H14B H 0.853(2) 0.335(3) 0.051(11) 0.080 Uiso 1 1 d D U .
H15B H 0.9509(15) 0.342(4) 0.016(11) 0.080 Uiso 1 1 d D U .
H15A H 0.995(3) 0.3759(19) 0.014(10) 0.080 Uiso 1 1 d D U .
H14A H 0.885(4) 0.3798(15) 0.061(10) 0.080 Uiso 1 1 d D U .

loop_
_atom_site_aniso_label
_atom_site_aniso_U_11
_atom_site_aniso_U_22
_atom_site_aniso_U_33
_atom_site_aniso_U_23
_atom_site_aniso_U_13
_atom_site_aniso_U_12
Br1 0.089(2) 0.0743(18) 0.228(6) 0.000 0.000 -0.0275(15)
Br2 0.0760(17) 0.102(2) 0.113(2) -0.0447(18) 0.0371(16) -0.0524(16)
Br1A 0.0354(8) 0.0245(7) 0.1121(19) 0.000 0.000 0.0067(6)
C1 0.049(5) 0.023(4) 0.038(4) -0.003(3) -0.019(4) 0.006(3)
C2 0.035(4) 0.026(4) 0.033(4) 0.012(3) 0.012(3) 0.011(3)
C3 0.030(4) 0.029(4) 0.036(4) 0.008(3) 0.014(3) 0.010(3)
C4 0.050(5) 0.041(4) 0.022(4) 0.003(3) 0.008(4) 0.018(4)
C5 0.036(4) 0.027(4) 0.033(4) -0.007(3) -0.009(3) -0.005(3)
C6 0.033(4) 0.025(4) 0.038(4) -0.011(3) 0.000(3) 0.001(3)
C7 0.043(5) 0.043(4) 0.024(4) 0.011(3) 0.010(3) 0.024(4)
C8 0.021(3) 0.021(3) 0.031(4) 0.002(3) 0.006(3) 0.004(3)
C9 0.023(3) 0.018(3) 0.018(3) 0.002(3) 0.008(3) -0.001(3)
C10 0.046(4) 0.018(3) 0.013(3) 0.009(3) 0.006(3) 0.008(3)
C11 0.036(4) 0.013(3) 0.037(4) -0.012(3) 0.000(3) -0.007(3)
C12 0.030(4) 0.032(4) 0.012(3) 0.005(3) 0.002(3) -0.007(3)
C13 0.035(4) 0.026(4) 0.024(4) -0.010(3) 0.007(3) -0.011(3)
C14 0.035(4) 0.020(3) 0.018(3) 0.002(3) 0.008(3) -0.006(3)
C15 0.027(4) 0.019(3) 0.019(3) 0.002(3) 0.004(3) -0.003(3)
C16 0.029(4) 0.020(3) 0.018(3) 0.009(3) -0.005(3) -0.001(3)
C17 0.028(4) 0.025(3) 0.014(3) -0.003(3) 0.012(3) -0.002(3)
C18 0.019(3) 0.021(3) 0.020(3) 0.012(3) -0.008(3) -0.005(3)
C19 0.033(4) 0.027(4) 0.019(3) 0.001(3) 0.008(3) -0.004(3)
C20 0.021(3) 0.017(3) 0.023(3) 0.004(3) 0.000(3) 0.000(3)
C21 0.027(4) 0.020(3) 0.028(4) 0.007(3) 0.003(3) 0.002(3)
C22 0.017(3) 0.032(4) 0.029(4) 0.006(3) -0.007(3) 0.002(3)
C23 0.038(4) 0.031(4) 0.019(3) 0.001(3) 0.010(3) 0.013(3)
C24 0.067(6) 0.032(4) 0.021(4) 0.011(3) 0.009(4) 0.029(4)
N1 0.040(4) 0.020(3) 0.025(3) 0.003(2) -0.008(3) 0.009(3)
N2 0.026(3) 0.023(3) 0.025(3) -0.003(2) -0.001(2) 0.007(2)
N3 0.052(4) 0.033(3) 0.019(3) 0.003(3) 0.005(3) 0.023(3)
N4 0.038(4) 0.036(3) 0.020(3) 0.004(3) 0.008(3) 0.021(3)
N5 0.025(3) 0.029(3) 0.020(3) -0.003(2) 0.000(2) 0.005(2)
N6 0.028(3) 0.025(3) 0.017(3) -0.004(2) 0.003(2) -0.006(2)
N7 0.029(3) 0.028(3) 0.020(3) 0.000(2) 0.006(2) 0.011(3)
N8 0.028(3) 0.027(3) 0.015(3) 0.003(2) 0.006(2) -0.006(2)
N9 0.031(3) 0.031(3) 0.016(3) -0.001(2) 0.007(2) -0.011(3)
N10 0.032(3) 0.031(3) 0.013(3) 0.004(2) 0.013(2) -0.009(3)
N11 0.030(3) 0.024(3) 0.013(3) 0.003(2) 0.004(2) -0.004(2)
N12 0.026(3) 0.022(3) 0.014(3) 0.004(2) 0.001(2) -0.008(2)
N13 0.034(3) 0.020(3) 0.019(3) 0.002(2) -0.001(2) -0.003(2)
N14 0.038(4) 0.027(3) 0.017(3) 0.006(2) 0.003(3) 0.013(3)
N15 0.023(3) 0.016(3) 0.016(3) 0.005(2) 0.000(2) 0.000(2)
N16 0.045(4) 0.017(3) 0.025(3) 0.000(2) -0.007(3) 0.006(3)
O1 0.068(4) 0.042(3) 0.022(3) -0.005(2) -0.010(3) 0.009(3)
O2 0.076(5) 0.061(4) 0.024(3) -0.006(3) -0.010(3) 0.037(4)
O3 0.046(3) 0.035(3) 0.017(3) -0.005(2) -0.007(2) -0.010(2)
O4 0.052(3) 0.032(3) 0.019(3) -0.002(2) -0.001(2) 0.007(2)
O5 0.037(3) 0.037(3) 0.013(2) -0.004(2) 0.006(2) -0.006(2)
O6 0.036(3) 0.026(2) 0.014(2) 0.0002(19) -0.001(2) -0.003(2)
O7 0.046(3) 0.053(4) 0.023(3) -0.003(2) -0.006(3) 0.013(3)
O8 0.036(3) 0.032(3) 0.018(3) -0.003(2) -0.005(2) 0.000(2)
O9 0.094(7) 0.241(14) 0.062(5) 0.076(7) -0.048(5) -0.099(9)
O10 0.27(2) 0.100(11) 0.44(4) -0.098(16) 0.12(2) -0.028(13)
O11 0.078(8) 0.70(5) 0.053(6) 0.073(14) 0.014(6) 0.124(16)
O12 0.245(16) 0.218(14) 0.041(5) 0.021(7) -0.016(7) -0.148(13)
O13 0.188(12) 0.085(7) 0.103(8) -0.049(6) -0.043(8) 0.043(7)
O14 0.185(12) 0.124(9) 0.130(10) 0.014(9) 0.014(10) -0.014(9)
O15 0.145(9) 0.085(6) 0.060(5) 0.016(5) -0.033(7) 0.007(6)
O16 0.029(11) 0.075(14) 0.096(16) -0.048(13) 0.008(11) 0.007(11)

loop_
_atom_type_symbol
_atom_type_description
_atom_type_scat_dispersion_real
_atom_type_scat_dispersion_imag
_atom_type_scat_source
C C 0.0033 0.0016 'International Tables Vol C Tables 4.2.6.8 and 6.1.1.4'
H H 0.0000 0.0000 'International Tables Vol C Tables 4.2.6.8 and 6.1.1.4'
N N 0.0061 0.0033 'International Tables Vol C Tables 4.2.6.8 and 6.1.1.4'
O O 0.0106 0.0060 'International Tables Vol C Tables 4.2.6.8 and 6.1.1.4'
Br Br -0.2901 2.4595 'International Tables Vol C Tables 4.2.6.8 and 6.1.1.4'

loop_
_geom_angle_atom_site_label_1
_geom_angle_atom_site_label_2
_geom_angle_atom_site_label_3
_geom_angle
_geom_angle_site_symmetry_1
_geom_angle_site_symmetry_3
N16 C1 N1 113.5(6) 5_566 .
N3 C2 N1 113.5(6) . .
N3 C2 C3 103.1(6) . .
N1 C2 C3 103.5(6) . .
N4 C3 N2 114.3(6) . .
N4 C3 C2 103.0(6) . .
N2 C3 C2 102.8(6) . .
O2 C4 N4 126.7(8) . .
O2 C4 N3 126.0(7) . .
N4 C4 N3 107.3(7) . .
O1 C5 N1 125.2(7) . .
O1 C5 N2 125.4(7) . .
N1 C5 N2 109.4(6) . .
N5 C6 N2 113.4(6) . .
N7 C7 N4 113.0(6) . .
N7 C8 N5 114.8(5) . .
N7 C8 C9 103.7(5) . .
N5 C8 C9 103.0(5) . .
N8 C9 N6 114.1(5) . .
N8 C9 C8 102.7(5) . .
N6 C9 C8 103.2(5) . .
O4 C10 N8 126.2(7) . .
O4 C10 N7 125.2(7) . .
N8 C10 N7 108.6(6) . .
O3 C11 N5 127.5(7) . .
O3 C11 N6 124.4(7) . .
N5 C11 N6 108.1(6) . .
N8 C12 N11 114.0(6) . .
N9 C13 N6 113.3(5) . .
N9 C14 N11 113.3(6) . .
N9 C14 C15 103.5(5) . .
N11 C14 C15 103.3(5) . .
N12 C15 N10 114.7(5) . .
N12 C15 C14 103.6(5) . .
N10 C15 C14 103.2(5) . .
O6 C16 N12 125.8(6) . .
O6 C16 N11 125.4(6) . .
N12 C16 N11 108.8(6) . .
O5 C17 N10 126.1(6) . .
O5 C17 N9 125.5(6) . .
N10 C17 N9 108.3(6) . .
N12 C18 N15 113.5(5) . .
N13 C19 N10 113.5(6) . .
N15 C20 N13 114.4(5) . .
N15 C20 C21 103.6(5) . .
N13 C20 C21 102.6(5) . .
N14 C21 N16 114.4(6) . .
N14 C21 C20 104.2(6) . .
N16 C21 C20 103.8(5) . .
O8 C22 N15 126.3(6) . .
O8 C22 N16 125.0(7) . .
N15 C22 N16 108.6(6) . .
O7 C23 N13 125.6(7) . .
O7 C23 N14 127.0(7) . .
N13 C23 N14 107.4(6) . .
N3 C24 N14 112.9(6) 5_566 .
C5 N1 C2 111.9(6) . .
C5 N1 C1 122.6(6) . .
C2 N1 C1 121.0(6) . .
C5 N2 C3 111.9(6) . .
C5 N2 C6 122.8(6) . .
C3 N2 C6 121.7(6) . .
C4 N3 C2 112.3(6) . .
C4 N3 C24 121.1(7) . 5_566
C2 N3 C24 121.3(7) . 5_566
C4 N4 C3 113.6(6) . .
C4 N4 C7 122.4(7) . .
C3 N4 C7 121.7(6) . .
C11 N5 C8 113.7(6) . .
C11 N5 C6 121.5(6) . .
C8 N5 C6 122.8(6) . .
C11 N6 C13 121.8(6) . .
C11 N6 C9 111.6(6) . .
C13 N6 C9 123.1(6) . .
C10 N7 C7 123.0(6) . .
C10 N7 C8 112.3(5) . .
C7 N7 C8 122.0(6) . .
C10 N8 C12 123.5(6) . .
C10 N8 C9 112.6(6) . .
C12 N8 C9 122.3(6) . .
C17 N9 C13 122.2(6) . .
C17 N9 C14 112.6(5) . .
C13 N9 C14 123.5(6) . .
C17 N10 C19 122.0(6) . .
C17 N10 C15 111.9(5) . .
C19 N10 C15 122.3(6) . .
C16 N11 C12 122.5(5) . .
C16 N11 C14 110.8(5) . .
C12 N11 C14 120.8(5) . .
C16 N12 C15 112.5(5) . .
C16 N12 C18 122.3(5) . .
C15 N12 C18 124.2(5) . .
C23 N13 C19 122.9(6) . .
C23 N13 C20 112.8(6) . .
C19 N13 C20 123.2(6) . .
C23 N14 C21 112.6(6) . .
C23 N14 C24 120.6(6) . .
C21 N14 C24 121.1(7) . .
C22 N15 C18 121.0(5) . .
C22 N15 C20 112.0(5) . .
C18 N15 C20 123.7(5) . .
C22 N16 C1 122.4(6) . 5_566
C22 N16 C21 111.5(6) . .
C1 N16 C21 122.8(6) 5_566 .
H9B O9 H9A 118(4) . .

loop_
_geom_bond_atom_site_label_1
_geom_bond_atom_site_label_2
_geom_bond_distance
_geom_bond_site_symmetry_2
Br1 Br1A 0.678(6) .
C1 N16 1.434(9) 5_566
C1 N1 1.454(9) .
C2 N3 1.448(11) .
C2 N1 1.452(9) .
C2 C3 1.552(10) .
C3 N4 1.432(10) .
C3 N2 1.455(9) .
C4 O2 1.212(10) .
C4 N4 1.361(10) .
C4 N3 1.372(10) .
C5 O1 1.233(9) .
C5 N1 1.352(10) .
C5 N2 1.361(10) .
C6 N5 1.455(9) .
C6 N2 1.461(9) .
C7 N7 1.440(9) .
C7 N4 1.464(9) .
C8 N7 1.441(9) .
C8 N5 1.443(9) .
C8 C9 1.563(9) .
C9 N8 1.454(9) .
C9 N6 1.456(8) .
C10 O4 1.216(9) .
C10 N8 1.366(9) .
C10 N7 1.374(10) .
C11 O3 1.215(9) .
C11 N5 1.350(9) .
C11 N6 1.393(10) .
C12 N8 1.428(9) .
C12 N11 1.455(8) .
C13 N9 1.443(9) .
C13 N6 1.444(9) .
C14 N9 1.444(9) .
C14 N11 1.476(8) .
C14 C15 1.537(9) .
C15 N12 1.444(8) .
C15 N10 1.467(9) .
C16 O6 1.235(8) .
C16 N12 1.365(9) .
C16 N11 1.367(9) .
C17 O5 1.224(8) .
C17 N10 1.357(9) .
C17 N9 1.370(9) .
C18 N12 1.446(8) .
C18 N15 1.448(8) .
C19 N13 1.449(9) .
C19 N10 1.462(8) .
C20 N15 1.451(8) .
C20 N13 1.464(9) .
C20 C21 1.543(9) .
C21 N14 1.439(9) .
C21 N16 1.454(9) .
C22 O8 1.226(9) .
C22 N15 1.370(9) .
C22 N16 1.379(9) .
C23 O7 1.220(9) .
C23 N13 1.371(9) .
C23 N14 1.377(10) .
C24 N3 1.454(9) 5_566
C24 N14 1.455(9) .
N3 C24 1.454(9) 5_566
N16 C1 1.434(9) 5_566
O9 H9B 0.85(2) .
O9 H9A 0.85(2) .
O15 H15B 0.84(2) .

loop_
_platon_squeeze_void_nr
_platon_squeeze_void_average_x
_platon_squeeze_void_average_y
_platon_squeeze_void_average_z
_platon_squeeze_void_volume
_platon_squeeze_void_count_electrons
_platon_squeeze_void_content
1 0.000 0.000 0.000 468 139 ' '
2 0.500 0.500 0.000 468 140 ' '
3 0.500 0.000 0.500 468 140 ' '
4 1.000 0.500 0.500 468 138 ' '
5 0.750 0.250 0.159 14 8 ' '
6 0.250 0.750 0.341 14 8 ' '
7 0.750 0.250 0.659 14 8 ' '
8 0.250 0.750 0.841 14 9 ' '
